data_4307034
loop_
_publ_author_name
'Sota Shibahara'
'Hiroshi Kitagawa'
'Yoshiki Ozawa'
'Koshiro Toriumi'
'Takashi Kubo'
'Kazuhiro Nakasuji'

_publ_contact_author_address
;
Department of Chemistry, Graduate School of Science, Kyushu University 
Higasi-ku, Hakozaki 6-10-1, Fukuoka, Fukuoka, 812-8581, Japan
;
_publ_contact_author_email ' sota-s.scc@mbox.nc.kyushu-u.ac.jp '
_publ_contact_author_fax ' +81 92 642 2319 '
_publ_contact_author_name ' Sota Shibahara'
_publ_contact_author_phone ' +81 92 642 2319 '
_publ_section_title
;
Syntheses and Unusual Segregated-Alternated Hybrid Stacking Structure of
Hydrogen-Bonded Charge-Transfer Complexes Composed of
Bis[2,3-pyridinedithiolate]metal Complexes
;
_journal_name_full 'Inorganic Chemistry'
_journal_page_first 1162
_journal_page_last 1170
_journal_paper_doi 10.1021/ic0615269
_journal_volume 46
_journal_year 2007
_chemical_formula_moiety 'C22 H12 N6 Pd S4 '
_chemical_formula_sum 'C22 H12 N6 Pd S4'
_chemical_formula_weight 595.02
_space_group_IT_number 2
_symmetry_cell_setting triclinic
_symmetry_Int_Tables_number 2
_symmetry_space_group_name_Hall '-P 1'
_symmetry_space_group_name_H-M 'P -1'
_audit_creation_date 'Wed Jun 25 17:26:42 2003'
_audit_creation_method 'by teXsan'
_cell_angle_alpha 69.27(4)
_cell_angle_beta 80.71(5)
_cell_angle_gamma 68.98(4)
_cell_formula_units_Z 1
_cell_length_a 7.5745(3)
_cell_length_b 8.6899(7)
_cell_length_c 9.9095(5)
_cell_measurement_reflns_used 1228
_cell_measurement_temperature 200.2
_cell_measurement_theta_max 27.5
_cell_measurement_theta_min 3.6
_cell_volume 569.0(2)
_computing_cell_refinement CRYSTALCLEAR
_computing_data_collection CRYSTALCLEAR
_computing_data_reduction 'teXsan Ver. 1.11'
_computing_publication_material 'teXsan Ver. 1.11'
_computing_structure_refinement SHELXL97
_computing_structure_solution SIR92
_diffrn_detector_area_resol_mean 14.62
_diffrn_measurement_device_type 'Rigaku/MSC Mercury CCD'
_diffrn_measurement_method \w
_diffrn_radiation_type 'Mo K\a'
_diffrn_radiation_wavelength 0.7107
_diffrn_reflns_av_R_equivalents 0.067
_diffrn_reflns_limit_h_max 9
_diffrn_reflns_limit_h_min -9
_diffrn_reflns_limit_k_max 11
_diffrn_reflns_limit_k_min -11
_diffrn_reflns_limit_l_max 12
_diffrn_reflns_limit_l_min -12
_diffrn_reflns_number 5624
_diffrn_reflns_theta_max 27.49
_exptl_absorpt_coefficient_mu 1.207
_exptl_absorpt_correction_type none
_exptl_crystal_colour Red
_exptl_crystal_density_diffrn 1.736
_exptl_crystal_density_method 'not measured'
_exptl_crystal_description Platelet
_exptl_crystal_size_max 0.150
_exptl_crystal_size_mid 0.080
_exptl_crystal_size_min 0.050
_refine_diff_density_max 0.76
_refine_diff_density_min -0.80
_refine_ls_extinction_coef 0.0000
_refine_ls_extinction_expression Fc^*^=kFc[1+0.001xFc^2^\l^3^/sin(2\q)]^-1/4^
_refine_ls_extinction_method SHELXL
_refine_ls_goodness_of_fit_ref 1.141
_refine_ls_hydrogen_treatment refall
_refine_ls_number_parameters 175
_refine_ls_number_reflns 2083
_refine_ls_R_factor_gt 0.0685
_refine_ls_shift/su_max 0.0000
_refine_ls_structure_factor_coef Fsqd
_refine_ls_weighting_details 'w = 1/[\s^2^(Fo^2^) + (0.0138P)^2^+2.4618P] where P=(Fo^2^+2Fc^2^)/3'
_refine_ls_weighting_scheme calc
_refine_ls_wR_factor_ref 0.1289
_reflns_number_gt 2083
_reflns_number_total 2535
_reflns_threshold_expression >2.0sigma(I)
_cod_data_source_file ic0615269si20060812_022136_6.cif
_cod_data_source_block '[Pd(Hpydt)2]TCNQ'
_cod_depositor_comments
;
The following automatic conversions were performed:
data name '_geom_hbond_site_distance_dh' replaced with
'_geom_hbond_distance_DH' as specified in the replacement file
'/home/antanas/src/cod-tools/trunk/data/replacement-values/replacement_tags.lst'.

data
name '_geom_hbond_site_distance_ha' replaced with
'_geom_hbond_distance_HA' as specified in the replacement file
'/home/antanas/src/cod-tools/trunk/data/replacement-values/replacement_tags.lst'.

data
name '_geom_hbond_site_distance_da' replaced with
'_geom_hbond_distance_DA' as specified in the replacement file
'/home/antanas/src/cod-tools/trunk/data/replacement-values/replacement_tags.lst'.

Automatic conversion script
Id: cif_correct_tags 5005 2017-03-03 11:38:54Z antanas 
;
_cod_original_sg_symbol_H-M 'P -1 '
_cod_original_formula_sum 'C22 H12 N6 Pd S4 '
_cod_database_code 4307034

loop_
_symmetry_equiv_pos_as_xyz
x,y,z
-x,-y,-z

loop_
_atom_site_label
_atom_site_type_symbol
_atom_site_fract_x
_atom_site_fract_y
_atom_site_fract_z
_atom_site_U_iso_or_equiv
_atom_site_adp_type
_atom_site_occupancy
_atom_site_calc_flag
_atom_site_refinement_flags
_atom_site_disorder_assembly
_atom_site_disorder_group
Pd(1) Pd 1.0000 0.5000 1.0000 0.0323(2) Uani 1.00 d S . .
S(1) S 1.0729(2) 0.3429(2) 0.8406(2) 0.0363(4) Uani 1.00 d . . .
S(2) S 1.3140(2) 0.3959(2) 1.0560(2) 0.0355(4) Uani 1.00 d . . .
N(2) N 1.6150(7) 0.2052(7) 0.9366(6) 0.039(1) Uani 1.00 d . . .
N(3) N 1.8050(8) 0.1422(8) 1.2063(6) 0.047(1) Uani 1.00 d . . .
N(4) N 2.1637(8) 0.1927(8) 1.4754(7) 0.051(2) Uani 1.00 d . . .
C(2) C 1.3228(7) 0.2501(7) 0.8447(6) 0.029(1) Uani 1.00 d . . .
C(3) C 1.6227(10) 0.0742(8) 0.7653(8) 0.045(2) Uani 1.00 d . . .
C(4) C 1.8093(8) 0.2070(8) 1.2878(7) 0.034(1) Uani 1.00 d . . .
C(5) C 1.5254(8) 0.5685(8) 1.6042(7) 0.037(1) Uani 1.00 d . . .
C(6) C 2.0113(8) 0.2373(8) 1.4394(7) 0.037(1) Uani 1.00 d . . .
C(7) C 1.8220(8) 0.2862(8) 1.3905(7) 0.035(1) Uani 1.00 d . . .
C(8) C 1.7172(9) 0.1040(9) 0.8537(8) 0.043(2) Uani 1.00 d . . .
C(9) C 1.6629(8) 0.3916(8) 1.4452(6) 0.033(1) Uani 1.00 d . . .
C(10) C 1.4232(7) 0.2789(8) 0.9381(6) 0.030(1) Uani 1.00 d . . .
C(11) C 1.6793(8) 0.4661(8) 1.5502(7) 0.035(1) Uani 1.00 d . . .
C(12) C 1.4239(9) 0.1469(8) 0.7599(7) 0.035(1) Uani 1.00 d . . .
H(1) H 1.530(8) 0.621(8) 1.674(7) 0.0356(2) Uiso 1.00 calc . . .
H(2) H 1.793(10) 0.451(9) 1.576(7) 0.0455(2) Uiso 1.00 calc . . .
H(3) H 1.67(1) 0.222(10) 1.004(8) 0.0588(3) Uiso 1.00 calc . . .
H(4) H 1.873(10) 0.054(9) 0.867(8) 0.0557(3) Uiso 1.00 calc . . .
H(5) H 1.696(9) 0.001(9) 0.711(7) 0.0460(2) Uiso 1.00 calc . . .
H(6) H 1.354(7) 0.136(7) 0.710(6) 0.0122(2) Uiso 1.00 calc . . .
S(1*) S 0.9271(2) 0.6571(2) 1.1594(2) 0.0363(4) Uani 1.00 d . . .
S(2*) S 0.6860(2) 0.6041(2) 0.9440(2) 0.0355(4) Uani 1.00 d . . .
C(9*) C 1.3371(8) 0.6084(8) 1.5548(6) 0.033(1) Uani 1.00 d . . .
C(5*) C 1.4746(8) 0.4315(8) 1.3958(7) 0.037(1) Uani 1.00 d . . .
C(2*) C 0.6772(7) 0.7499(7) 1.1553(6) 0.029(1) Uani 1.00 d . . .
C(10*) C 0.5768(7) 0.7211(8) 1.0619(6) 0.030(1) Uani 1.00 d . . .
C(7*) C 1.1780(8) 0.7138(8) 1.6095(7) 0.035(1) Uani 1.00 d . . .
C(11*) C 1.3207(8) 0.5339(8) 1.4498(7) 0.035(1) Uani 1.00 d . . .
H(1*) H 1.470(8) 0.379(8) 1.326(7) 0.0356(2) Uiso 1.00 calc . . .
C(12*) C 0.5761(9) 0.8531(8) 1.2401(7) 0.035(1) Uani 1.00 d . . .
N(2*) N 0.3850(7) 0.7948(7) 1.0634(6) 0.039(1) Uani 1.00 d . . .
C(4*) C 1.1907(8) 0.7930(8) 1.7122(7) 0.034(1) Uani 1.00 d . . .
C(6*) C 0.9887(8) 0.7627(8) 1.5606(7) 0.037(1) Uani 1.00 d . . .
H(2*) H 1.207(10) 0.549(9) 1.424(7) 0.0455(2) Uiso 1.00 calc . . .
C(3*) C 0.3773(10) 0.9258(8) 1.2348(8) 0.045(2) Uani 1.00 d . . .
H(6*) H 0.646(7) 0.864(7) 1.290(6) 0.0122(2) Uiso 1.00 calc . . .
C(8*) C 0.2828(9) 0.8960(9) 1.1463(8) 0.043(2) Uani 1.00 d . . .
H(3*) H 0.33(1) 0.778(10) 0.996(8) 0.0588(3) Uiso 1.00 calc . . .
N(3*) N 1.1950(8) 0.8578(8) 1.7937(6) 0.047(1) Uani 1.00 d . . .
N(4*) N 0.8363(8) 0.8073(8) 1.5246(7) 0.051(2) Uani 1.00 d . . .
H(5*) H 0.304(9) 0.999(9) 1.289(7) 0.0460(2) Uiso 1.00 calc . . .
H(4*) H 0.127(10) 0.946(9) 1.133(8) 0.0557(3) Uiso 1.00 calc . . .

loop_
_atom_site_aniso_label
_atom_site_aniso_U_11
_atom_site_aniso_U_22
_atom_site_aniso_U_33
_atom_site_aniso_U_12
_atom_site_aniso_U_13
_atom_site_aniso_U_23
Pd(1) 0.0237(3) 0.0355(4) 0.0393(4) -0.0093(3) -0.0007(3) -0.0146(3)
S(1) 0.0260(7) 0.0440(9) 0.0446(10) -0.0107(7) 0.0000(6) -0.0222(8)
S(2) 0.0249(7) 0.0435(9) 0.0417(9) -0.0072(6) -0.0034(6) -0.0210(8)
N(2) 0.028(3) 0.044(3) 0.040(3) -0.006(2) -0.004(2) -0.014(3)
N(3) 0.047(3) 0.053(4) 0.045(4) -0.013(3) -0.004(3) -0.024(3)
N(4) 0.038(3) 0.058(4) 0.057(4) -0.007(3) -0.011(3) -0.023(3)
C(2) 0.025(3) 0.024(3) 0.033(3) -0.007(2) 0.001(2) -0.007(2)
C(3) 0.047(4) 0.032(3) 0.044(4) -0.004(3) 0.014(3) -0.016(3)
C(4) 0.030(3) 0.035(3) 0.033(3) -0.010(3) 0.000(2) -0.006(3)
C(5) 0.033(3) 0.044(4) 0.039(4) -0.018(3) -0.001(3) -0.016(3)
C(6) 0.029(3) 0.037(3) 0.042(4) -0.007(3) 0.000(3) -0.013(3)
C(7) 0.036(3) 0.041(3) 0.032(3) -0.016(3) -0.002(2) -0.013(3)
C(8) 0.032(3) 0.044(4) 0.047(4) -0.004(3) -0.002(3) -0.013(3)
C(9) 0.031(3) 0.033(3) 0.033(3) -0.012(2) -0.003(2) -0.007(3)
C(10) 0.022(3) 0.033(3) 0.030(3) -0.007(2) -0.001(2) -0.006(2)
C(11) 0.029(3) 0.046(4) 0.036(3) -0.016(3) -0.002(3) -0.015(3)
C(12) 0.040(3) 0.036(3) 0.031(3) -0.016(3) 0.000(3) -0.011(3)
S(1*) 0.0260(7) 0.0440(9) 0.0446(10) -0.0107(7) 0.0000(6) -0.0222(8)
S(2*) 0.0249(7) 0.0435(9) 0.0417(9) -0.0072(6) -0.0034(6) -0.0210(8)
C(9*) 0.031(3) 0.033(3) 0.033(3) -0.012(2) -0.003(2) -0.007(3)
C(5*) 0.033(3) 0.044(4) 0.039(4) -0.018(3) -0.001(3) -0.016(3)
C(2*) 0.025(3) 0.024(3) 0.033(3) -0.007(2) 0.001(2) -0.007(2)
C(10*) 0.022(3) 0.033(3) 0.030(3) -0.007(2) -0.001(2) -0.006(2)
C(7*) 0.036(3) 0.041(3) 0.032(3) -0.016(3) -0.002(2) -0.013(3)
C(11*) 0.029(3) 0.046(4) 0.036(3) -0.016(3) -0.002(3) -0.015(3)
C(12*) 0.040(3) 0.036(3) 0.031(3) -0.016(3) 0.000(3) -0.011(3)
N(2*) 0.028(3) 0.044(3) 0.040(3) -0.006(2) -0.004(2) -0.014(3)
C(4*) 0.030(3) 0.035(3) 0.033(3) -0.010(3) 0.000(2) -0.006(3)
C(6*) 0.029(3) 0.037(3) 0.042(4) -0.007(3) 0.000(3) -0.013(3)
C(3*) 0.047(4) 0.032(3) 0.044(4) -0.004(3) 0.014(3) -0.016(3)
C(8*) 0.032(3) 0.044(4) 0.047(4) -0.004(3) -0.002(3) -0.013(3)
N(3*) 0.047(3) 0.053(4) 0.045(4) -0.013(3) -0.004(3) -0.024(3)
N(4*) 0.038(3) 0.058(4) 0.057(4) -0.007(3) -0.011(3) -0.023(3)

loop_
_atom_type_symbol
_atom_type_description
_atom_type_scat_dispersion_real
_atom_type_scat_dispersion_imag
_atom_type_scat_source
C C 0.003 0.002
;International Tables for Crystallography
(1992, Vol. C, Tables 4.2.6.8 and 6.1.1.4)
;
H H 0.000 0.000
;International Tables for Crystallography
(1992, Vol. C, Table 6.1.1.4)
;
N N 0.006 0.003
;International Tables for Crystallography
(1992, Vol. C, Tables 4.2.6.8 and 6.1.1.4)
;
Pd Pd -0.999 1.007
;International Tables for Crystallography
(1992, Vol. C, Tables 4.2.6.8 and 6.1.1.4)
;
S S 0.125 0.123
;International Tables for Crystallography
(1992, Vol. C, Tables 4.2.6.8 and 6.1.1.4)
;

loop_
_geom_angle_atom_site_label_1
_geom_angle_atom_site_label_2
_geom_angle_atom_site_label_3
_geom_angle
_geom_angle_site_symmetry_1
_geom_angle_site_symmetry_2
_geom_angle_site_symmetry_3
_geom_angle_publ_flag
S(1) Pd(1) S(1) 180.0000(1) . . 2_767 yes
S(1) Pd(1) S(2) 89.91(6) . . . yes
S(1) Pd(1) S(2) 90.09(6) . . 2_767 yes
S(1) Pd(1) S(2) 90.09(6) 2_767 . . yes
S(1) Pd(1) S(2) 89.91(6) 2_767 . 2_767 yes
S(2) Pd(1) S(2) 180.0 . . 2_767 yes
Pd(1) S(1) C(2) 103.3(3) . . . yes
Pd(1) S(2) C(10) 103.0(2) . . . yes
C(8) N(2) C(10) 124.8(7) . . . yes
S(1) C(2) C(10) 119.8(4) . . . yes
S(1) C(2) C(12) 121.4(6) . . . yes
C(10) C(2) C(12) 118.8(5) . . . yes
C(8) C(3) C(12) 120.3(7) . . . yes
N(3) C(4) C(7) 178.0(6) . . . yes
C(9) C(5) C(11) 120.0(7) 2_868 . . yes
N(4) C(6) C(7) 176.9(8) . . . yes
C(4) C(7) C(6) 114.9(5) . . . yes
C(4) C(7) C(9) 122.2(6) . . . yes
C(6) C(7) C(9) 122.8(7) . . . yes
N(2) C(8) C(3) 118.3(6) . . . yes
C(5) C(9) C(7) 120.5(7) 2_868 . . yes
C(5) C(9) C(11) 118.5(5) 2_868 . . yes
C(7) C(9) C(11) 121.1(6) . . . yes
S(2) C(10) N(2) 119.0(6) . . . yes
S(2) C(10) C(2) 123.6(4) . . . yes
N(2) C(10) C(2) 117.4(6) . . . yes
C(5) C(11) C(9) 121.5(6) . . . yes
C(2) C(12) C(3) 120.4(7) . . . yes

loop_
_geom_bond_atom_site_label_1
_geom_bond_atom_site_label_2
_geom_bond_distance
_geom_bond_site_symmetry_1
_geom_bond_site_symmetry_2
_geom_bond_publ_flag
Pd(1) S(1) 2.317(2) . . yes
Pd(1) S(1) 2.317(2) . 2_767 yes
Pd(1) S(2) 2.305(1) . . yes
Pd(1) S(2) 2.305(1) . 2_767 yes
S(1) C(2) 1.772(5) . . yes
S(2) C(10) 1.734(7) . . yes
N(2) C(8) 1.366(10) . . yes
N(2) C(10) 1.361(7) . . yes
N(3) C(4) 1.15(1) . . yes
N(4) C(6) 1.151(9) . . yes
C(2) C(10) 1.42(1) . . yes
C(2) C(12) 1.389(9) . . yes
C(3) C(8) 1.36(1) . . yes
C(3) C(12) 1.410(9) . . yes
C(4) C(7) 1.45(1) . . yes
C(5) C(9) 1.464(9) . 2_868 yes
C(5) C(11) 1.352(9) . . yes
C(6) C(7) 1.453(9) . . yes
C(7) C(9) 1.390(8) . . yes
C(9) C(11) 1.45(1) . . yes

loop_
_geom_contact_atom_site_label_1
_geom_contact_atom_site_label_2
_geom_contact_distance
_geom_contact_site_symmetry_1
_geom_contact_site_symmetry_2
_geom_contact_publ_flag
Pd(1) C(4) 3.587(6) . 1_455 ?
Pd(1) C(4) 3.587(6) . 2_867 ?
S(1) C(7) 3.506(7) . 2_867 ?
N(2) C(12) 3.513(8) . 2_857 ?
N(3) N(4) 3.424(8) . 2_958 ?
N(3) C(12) 3.43(1) . 2_857 ?
N(3) C(8) 3.560(8) . 2_957 ?
N(4) C(4) 3.390(8) . 2_958 ?
N(4) C(11) 3.49(1) . 2_968 ?
N(4) C(5) 3.50(1) . 2_968 ?
N(4) C(12) 3.53(1) . 1_656 ?
C(2) C(9) 3.431(7) . 2_867 ?
C(2) C(8) 3.516(8) . 2_857 ?
C(2) C(5) 3.590(9) . 1_554 ?
C(3) C(9) 3.444(8) . 1_554 ?
C(3) C(11) 3.455(10) . 1_554 ?
C(3) C(10) 3.497(8) . 2_857 ?
C(5) C(10) 3.544(8) . 1_556 ?
C(8) C(11) 3.458(8) . 1_554 ?
C(11) C(12) 3.597(8) . 2_867 ?

loop_
_geom_hbond_atom_site_label_D
_geom_hbond_atom_site_label_H
_geom_hbond_atom_site_label_A
_geom_hbond_site_symmetry_D
_geom_hbond_site_symmetry_H
_geom_hbond_site_symmetry_A
_geom_hbond_distance_DH
_geom_hbond_distance_HA
_geom_hbond_distance_DA
_geom_hbond_angle_DHA
_geom_hbond_publ_flag
N(2) H(3) N(3) . . . 0.93(9) 2.17(8) 3.025(9) 154(6) no

loop_
_geom_torsion_atom_site_label_1
_geom_torsion_atom_site_label_2
_geom_torsion_atom_site_label_3
_geom_torsion_atom_site_label_4
_geom_torsion
_geom_torsion_site_symmetry_1
_geom_torsion_site_symmetry_2
_geom_torsion_site_symmetry_3
_geom_torsion_site_symmetry_4
_geom_torsion_publ_flag
Pd(1) S(1) C(2) C(10) 2.2(5) . . . . yes
Pd(1) S(1) C(2) C(12) -178.8(4) . . . . yes
Pd(1) S(1) C(2) C(10) -2.2(5) . 2_767 2_767 2_767 yes
Pd(1) S(1) C(2) C(12) 178.8(4) . 2_767 2_767 2_767 yes
Pd(1) S(2) C(10) N(2) 176.7(4) . . . . yes
Pd(1) S(2) C(10) C(2) -5.4(5) . . . . yes
Pd(1) S(2) C(10) N(2) -176.7(4) . 2_767 2_767 2_767 yes
Pd(1) S(2) C(10) C(2) 5.4(5) . 2_767 2_767 2_767 yes
S(1) Pd(1) S(1) C(2) 95.8 . . 2_767 2_767 yes
S(1) Pd(1) S(2) C(10) 4.9(2) . . . . yes
S(1) Pd(1) S(2) C(10) 175.1(2) . . 2_767 2_767 yes
S(1) C(2) C(10) S(2) 2.3(7) . . . . yes
S(1) C(2) C(10) N(2) -179.7(4) . . . . yes
S(1) C(2) C(12) C(3) -179.9(5) . . . . yes
S(2) Pd(1) S(1) C(2) -4.1(2) . . . . yes
S(2) Pd(1) S(1) C(2) -175.9(2) . . 2_767 2_767 yes
S(2) C(10) N(2) C(8) 177.1(5) . . . . yes
S(2) C(10) C(2) C(12) -176.7(4) . . . . yes
N(2) C(8) C(3) C(12) 0.1(9) . . . . yes
N(2) C(10) C(2) C(12) 1.2(8) . . . . yes
N(3) C(4) C(7) C(6) -5(17) . . . . yes
N(3) C(4) C(7) C(9) 178(17) . . . . yes
N(4) C(6) C(7) C(4) -12(12) . . . . yes
N(4) C(6) C(7) C(9) 163(11) . . . . yes
C(2) C(10) N(2) C(8) -1.0(9) . . . . yes
C(2) C(12) C(3) C(8) 0.2(9) . . . . yes
C(3) C(8) N(2) C(10) 0.4(9) . . . . yes
C(3) C(12) C(2) C(10) -0.9(8) . . . . yes
C(4) C(7) C(9) C(5) -2.2(9) . . . 2_868 yes
C(4) C(7) C(9) C(11) 178.7(5) . . . . yes
C(5) C(9) C(7) C(6) 177.7(6) . 2_868 2_868 2_868 yes
C(5) C(11) C(9) C(7) -179.9(6) . . . . yes
C(6) C(7) C(9) C(11) 3.1(9) . . . . yes
C(7) C(9) C(5) C(11) 179.9(6) . . 2_868 2_868 yes
C(7) C(9) C(5) C(11) 179.9(6) . . 2_868 2_868 yes
